data_4066553
loop_
_publ_author_name
'Dyer, Hellen E.'
'Huijser, Saskia'
'Susperregui, Nicolas'
'Bonnet, Fanny'
'Schwarz, Andrew D.'
'Duchateau, Robbert'
'Maron, Laurent'
'Mountford, Philip'

_publ_section_title
;
 Ring-Opening Polymerization ofrac-Lactide by
 Bis(phenolate)amine-Supported Samarium Borohydride Complexes: An
 Experimental and DFT Study
;
_journal_issue 16
_journal_name_full Organometallics
_journal_page_first 3602
_journal_paper_doi 10.1021/om100513j
_journal_volume 29
_journal_year 2010
_chemical_formula_moiety 'C41 H73 N2 O4 Si2 Sm1, C5H12'
_chemical_formula_sum 'C46 H85 N2 O4 Si2 Sm'
_chemical_formula_weight 936.76
_chemical_name_systematic
;
Sm(O2N_OMe){N(SiHMe2)2}(THF)
;
_space_group_IT_number 2
_symmetry_cell_setting triclinic
_symmetry_space_group_name_Hall '-P 1'
_symmetry_space_group_name_H-M 'P -1'
_atom_sites_solution_hydrogens geom
_atom_sites_solution_primary direct
_atom_sites_solution_secondary difmap
_cell_angle_alpha 98.7826(11)
_cell_angle_beta 98.6551(11)
_cell_angle_gamma 101.7293(8)
_cell_formula_units_Z 2
_cell_length_a 11.2380(2)
_cell_length_b 15.4597(3)
_cell_length_c 15.9220(3)
_cell_measurement_reflns_used 34435
_cell_measurement_temperature 150
_cell_measurement_theta_max 28
_cell_measurement_theta_min 5
_cell_volume 2629.19(9)
_computing_cell_refinement 'DENZO/SCALEPACK (Otwinowski & Minor, 1997)'
_computing_data_collection 'Nonius (1997-2001). COLLECT.'
_computing_data_reduction 'DENZO/SCALEPACK (Otwinowski & Minor, 1997)'
_computing_molecular_graphics 'CAMERON (Watkin et al., 1996)'
_computing_publication_material 'CRYSTALS (Betteridge et al., 2003)'
_computing_structure_refinement 'CRYSTALS (Betteridge et al., 2003)'
_computing_structure_solution SIR92
_diffrn_ambient_temperature 150
_diffrn_measured_fraction_theta_full 0.989
_diffrn_measured_fraction_theta_max 0.986
_diffrn_measurement_device_type 'Nonius Kappa CCD'
_diffrn_measurement_method \w
_diffrn_radiation_monochromator graphite
_diffrn_radiation_type 'Mo K\a'
_diffrn_radiation_wavelength 0.71073
_diffrn_reflns_av_R_equivalents 0.047
_diffrn_reflns_limit_h_max 14
_diffrn_reflns_limit_h_min -14
_diffrn_reflns_limit_k_max 20
_diffrn_reflns_limit_k_min -19
_diffrn_reflns_limit_l_max 20
_diffrn_reflns_limit_l_min -20
_diffrn_reflns_number 34435
_diffrn_reflns_theta_full 25.232
_diffrn_reflns_theta_max 27.426
_diffrn_reflns_theta_min 5.090
_diffrn_standards_number 0
_exptl_absorpt_coefficient_mu 1.200
_exptl_absorpt_correction_T_max 0.93
_exptl_absorpt_correction_T_min 0.91
_exptl_absorpt_correction_type multi-scan
_exptl_absorpt_process_details 'DENZO/SCALEPACK (Otwinowski & Minor, 1997)'
_exptl_crystal_colour colourless
_exptl_crystal_density_diffrn 1.182
_exptl_crystal_description block
_exptl_crystal_F_000 992
_exptl_crystal_size_max 0.08
_exptl_crystal_size_mid 0.08
_exptl_crystal_size_min 0.06
_refine_diff_density_max 1.06
_refine_diff_density_min -0.60
_refine_ls_extinction_method None
_refine_ls_goodness_of_fit_ref 1.0947
_refine_ls_hydrogen_treatment mixed
_refine_ls_matrix_type full
_refine_ls_number_parameters 504
_refine_ls_number_reflns 8772
_refine_ls_number_restraints 0
_refine_ls_R_factor_all 0.0554
_refine_ls_R_factor_gt 0.0345
_refine_ls_shift/su_max 0.001863
_refine_ls_structure_factor_coef F
_refine_ls_weighting_details
;
 Method, part 1, Chebychev polynomial, (Watkin, 1994, Prince, 1982) 
 [weight] = 1.0/[A~0~*T~0~(x)+A~1~*T~1~(x) ... +A~n-1~]*T~n-1~(x)] 
 where A~i~ are the Chebychev coefficients listed below and x= Fcalc/Fmax 
 Method = Robust Weighting (Prince, 1982) 
 W = [weight] * [1-(deltaF/6*sigmaF)^2^]^2^ 
 A~i~ are: 
 0.481 0.682E-01 0.204 
;
_refine_ls_weighting_scheme calc
_refine_ls_wR_factor_all 0.0534
_refine_ls_wR_factor_gt 0.0374
_refine_ls_wR_factor_ref 0.0374
_refine_special_details
;
The SiH hydrogen atoms were located in a difference Fourier map and their 
coordinates and isotropic displacement parameters subsequently refined. 
Other hydrogen atoms were positioned geometrically.

The large displacement parameters of the solvent suggest that it may be 
disordered. It was not possible to resolve two or more sites for any of its 
atoms or to model the disorder.
;
_reflns_limit_h_max 14
_reflns_limit_h_min -14
_reflns_limit_k_max 19
_reflns_limit_k_min -20
_reflns_limit_l_max 20
_reflns_limit_l_min 0
_reflns_number_gt 8772
_reflns_number_total 11833
_reflns_threshold_expression I>3.00u(I)
_oxford_diffrn_Wilson_B_factor 0.00
_oxford_diffrn_Wilson_scale 0.00
_oxford_refine_ls_scale 0.2358(2)
_cod_data_source_file om100513j_si_002.cif
_cod_data_source_block COMPOUND_7
_cod_depositor_comments
;
The following automatic conversions were performed:

'_symmetry_cell_setting' value 'Triclinic' changed to 'triclinic'
according to /home/saulius/struct/CIF-dictionaries/cif_core.dic
dictionary named 'cif_core.dic' version 2.4.1 from 2010-06-29.

Automatic conversion script
Id: cif_fix_values 1715 2011-07-08 13:25:40Z adriana 
;
_cod_original_sg_symbol_H-M 'P -1 '
_cod_original_formula_sum 'C46 H85 N2 O4 Si2 Sm1'
_cod_database_code 4066553

loop_
_symmetry_equiv_pos_as_xyz
x,y,z
-x,-y,-z

loop_
_atom_site_label
_atom_site_type_symbol
_atom_site_fract_x
_atom_site_fract_y
_atom_site_fract_z
_atom_site_U_iso_or_equiv
_atom_site_occupancy
_atom_site_adp_type
_atom_site_refinement_flags_posn
Sm1 Sm 0.150765(15) 0.539411(12) 0.247842(12) 0.0279 1.0000 Uani .
O1 O 0.0462(2) 0.43744(18) 0.10650(16) 0.0419 1.0000 Uani .
O2 O 0.14577(19) 0.66509(15) 0.20042(15) 0.0322 1.0000 Uani .
O3 O 0.06484(19) 0.42785(15) 0.30635(15) 0.0331 1.0000 Uani .
O4 O 0.1507(2) 0.63364(16) 0.38622(16) 0.0413 1.0000 Uani .
N1 N -0.0851(2) 0.53454(16) 0.20560(17) 0.0272 1.0000 Uani .
N2 N 0.3515(3) 0.5239(2) 0.2440(2) 0.0448 1.0000 Uani .
Si1 Si 0.40211(10) 0.52133(9) 0.14937(9) 0.0557 1.0000 Uani .
Si2 Si 0.43143(10) 0.53205(8) 0.34475(9) 0.0509 1.0000 Uani .
C1 C -0.0873(4) 0.4205(3) 0.0765(3) 0.0489 1.0000 Uani .
C2 C -0.1299(3) 0.5012(2) 0.1121(2) 0.0372 1.0000 Uani .
C3 C 0.0812(4) 0.3541(3) 0.0810(3) 0.0516 1.0000 Uani .
C4 C 0.0745(3) 0.7174(2) 0.1717(2) 0.0277 1.0000 Uani .
C5 C 0.1206(3) 0.7934(2) 0.1359(2) 0.0296 1.0000 Uani .
C6 C 0.0367(3) 0.8406(2) 0.1035(2) 0.0312 1.0000 Uani .
C7 C -0.0898(3) 0.8190(2) 0.1051(2) 0.0288 1.0000 Uani .
C8 C -0.1318(3) 0.7469(2) 0.1441(2) 0.0300 1.0000 Uani .
C9 C -0.0519(3) 0.6972(2) 0.1777(2) 0.0271 1.0000 Uani .
C10 C -0.0998(3) 0.6290(2) 0.2303(2) 0.0293 1.0000 Uani .
C11 C 0.2599(3) 0.8241(2) 0.1353(2) 0.0384 1.0000 Uani .
C12 C 0.2905(4) 0.9129(3) 0.1016(3) 0.0501 1.0000 Uani .
C13 C 0.3013(3) 0.7528(3) 0.0757(3) 0.0499 1.0000 Uani .
C14 C 0.3356(4) 0.8399(3) 0.2272(3) 0.0560 1.0000 Uani .
C15 C -0.1744(3) 0.8753(2) 0.0670(2) 0.0362 1.0000 Uani .
C16 C -0.3074(3) 0.8464(3) 0.0816(3) 0.0423 1.0000 Uani .
C17 C -0.1777(4) 0.8649(3) -0.0305(3) 0.0495 1.0000 Uani .
C18 C -0.1242(4) 0.9747(2) 0.1095(3) 0.0497 1.0000 Uani .
C19 C -0.0386(3) 0.3622(2) 0.2856(2) 0.0285 1.0000 Uani .
C20 C -0.0377(3) 0.2720(2) 0.2938(2) 0.0286 1.0000 Uani .
C21 C -0.1511(3) 0.2084(2) 0.2690(2) 0.0302 1.0000 Uani .
C22 C -0.2634(3) 0.2279(2) 0.2376(2) 0.0291 1.0000 Uani .
C23 C -0.2608(3) 0.3171(2) 0.2315(2) 0.0296 1.0000 Uani .
C24 C -0.1513(3) 0.3841(2) 0.2558(2) 0.0307 1.0000 Uani .
C25 C -0.1567(3) 0.4814(2) 0.2599(2) 0.0331 1.0000 Uani .
C26 C 0.0809(3) 0.2458(2) 0.3311(2) 0.0346 1.0000 Uani .
C27 C 0.0588(4) 0.1470(3) 0.3399(3) 0.0493 1.0000 Uani .
C28 C 0.1365(4) 0.3027(3) 0.4218(2) 0.0449 1.0000 Uani .
C29 C 0.1764(3) 0.2607(3) 0.2715(3) 0.0484 1.0000 Uani .
C30 C -0.3857(3) 0.1564(2) 0.2123(2) 0.0327 1.0000 Uani .
C31 C -0.3755(4) 0.0695(3) 0.2452(3) 0.0540 1.0000 Uani .
C32 C -0.4239(5) 0.1339(3) 0.1145(3) 0.0645 1.0000 Uani .
C33 C -0.4878(4) 0.1900(3) 0.2512(4) 0.0672 1.0000 Uani .
C34 C 0.4521(6) 0.4165(5) 0.1120(4) 0.0866 1.0000 Uani .
C35 C 0.5308(5) 0.6188(5) 0.1503(4) 0.0934 1.0000 Uani .
C36 C 0.5041(5) 0.4381(4) 0.3649(3) 0.0679 1.0000 Uani .
C37 C 0.5518(5) 0.6386(4) 0.3874(5) 0.1001 1.0000 Uani .
C38 C 0.2082(5) 0.7297(3) 0.4063(3) 0.0604 1.0000 Uani .
C39 C 0.2212(5) 0.7580(3) 0.5017(3) 0.0607 1.0000 Uani .
C40 C 0.2279(5) 0.6727(3) 0.5355(3) 0.0606 1.0000 Uani .
C41 C 0.1376(4) 0.6022(3) 0.4670(2) 0.0491 1.0000 Uani .
C101 C 0.0476(14) 0.1150(7) 0.6341(6) 0.1718 1.0000 Uani .
C102 C 0.1694(14) 0.0945(9) 0.6368(8) 0.1789 1.0000 Uani .
C103 C 0.2293(13) 0.0987(8) 0.5623(7) 0.1579 1.0000 Uani .
C104 C 0.3459(14) 0.0788(11) 0.5561(13) 0.2400 1.0000 Uani .
C105 C 0.3984(16) 0.0883(12) 0.4753(12) 0.2528 1.0000 Uani .
H1 H 0.299(4) 0.529(3) 0.086(3) 0.064(13) 1.0000 Uiso .
H2 H 0.341(5) 0.533(4) 0.395(4) 0.090(17) 1.0000 Uiso .
H11 H -0.1063 0.4091 0.0119 0.0570 1.0000 Uiso R
H12 H -0.1299 0.3669 0.0975 0.0570 1.0000 Uiso R
H21 H -0.0999 0.5505 0.0810 0.0434 1.0000 Uiso R
H22 H -0.2224 0.4858 0.1011 0.0434 1.0000 Uiso R
H31 H 0.1724 0.3625 0.1004 0.0629 1.0000 Uiso R
H32 H 0.0595 0.3353 0.0166 0.0629 1.0000 Uiso R
H33 H 0.0360 0.3067 0.1084 0.0629 1.0000 Uiso R
H61 H 0.0690 0.8934 0.0773 0.0374 1.0000 Uiso R
H81 H -0.2212 0.7305 0.1482 0.0373 1.0000 Uiso R
H101 H -0.0557 0.6521 0.2916 0.0383 1.0000 Uiso R
H102 H -0.1902 0.6258 0.2268 0.0383 1.0000 Uiso R
H121 H 0.3814 0.9305 0.1022 0.0606 1.0000 Uiso R
H122 H 0.2658 0.9611 0.1398 0.0606 1.0000 Uiso R
H123 H 0.2440 0.9046 0.0412 0.0606 1.0000 Uiso R
H131 H 0.3917 0.7732 0.0757 0.0629 1.0000 Uiso R
H132 H 0.2536 0.7441 0.0155 0.0629 1.0000 Uiso R
H133 H 0.2856 0.6946 0.0969 0.0629 1.0000 Uiso R
H141 H 0.4256 0.8597 0.2261 0.0638 1.0000 Uiso R
H142 H 0.3095 0.8878 0.2650 0.0638 1.0000 Uiso R
H143 H 0.3205 0.7831 0.2507 0.0638 1.0000 Uiso R
H161 H -0.3590 0.8847 0.0557 0.0555 1.0000 Uiso R
H162 H -0.3074 0.8536 0.1451 0.0555 1.0000 Uiso R
H163 H -0.3425 0.7819 0.0535 0.0555 1.0000 Uiso R
H171 H -0.2329 0.9014 -0.0556 0.0651 1.0000 Uiso R
H172 H -0.0922 0.8863 -0.0412 0.0651 1.0000 Uiso R
H173 H -0.2100 0.8001 -0.0583 0.0651 1.0000 Uiso R
H181 H -0.1793 1.0115 0.0848 0.0625 1.0000 Uiso R
H182 H -0.1214 0.9816 0.1733 0.0625 1.0000 Uiso R
H183 H -0.0388 0.9957 0.0983 0.0625 1.0000 Uiso R
H211 H -0.1513 0.1447 0.2739 0.0360 1.0000 Uiso R
H231 H -0.3395 0.3338 0.2093 0.0361 1.0000 Uiso R
H251 H -0.1253 0.5126 0.3215 0.0436 1.0000 Uiso R
H252 H -0.2455 0.4828 0.2429 0.0436 1.0000 Uiso R
H271 H 0.1388 0.1335 0.3645 0.0607 1.0000 Uiso R
H272 H -0.0015 0.1350 0.3794 0.0607 1.0000 Uiso R
H273 H 0.0245 0.1079 0.2817 0.0607 1.0000 Uiso R
H281 H 0.2136 0.2849 0.4455 0.0528 1.0000 Uiso R
H282 H 0.0753 0.2922 0.4609 0.0528 1.0000 Uiso R
H283 H 0.1566 0.3678 0.4179 0.0528 1.0000 Uiso R
H291 H 0.2534 0.2433 0.2962 0.0637 1.0000 Uiso R
H292 H 0.1966 0.3256 0.2667 0.0637 1.0000 Uiso R
H293 H 0.1408 0.2229 0.2129 0.0637 1.0000 Uiso R
H311 H -0.4568 0.0248 0.2273 0.0640 1.0000 Uiso R
H312 H -0.3518 0.0829 0.3098 0.0640 1.0000 Uiso R
H313 H -0.3108 0.0441 0.2199 0.0640 1.0000 Uiso R
H321 H -0.5037 0.0874 0.0976 0.0699 1.0000 Uiso R
H322 H -0.4345 0.1895 0.0921 0.0699 1.0000 Uiso R
H323 H -0.3581 0.1102 0.0892 0.0699 1.0000 Uiso R
H331 H -0.5667 0.1425 0.2338 0.0814 1.0000 Uiso R
H332 H -0.4631 0.2036 0.3157 0.0814 1.0000 Uiso R
H333 H -0.5003 0.2458 0.2302 0.0814 1.0000 Uiso R
H341 H 0.4809 0.4195 0.0558 0.1089 1.0000 Uiso R
H342 H 0.5211 0.4096 0.1562 0.1089 1.0000 Uiso R
H343 H 0.3803 0.3638 0.1038 0.1089 1.0000 Uiso R
H351 H 0.5571 0.6138 0.0929 0.1179 1.0000 Uiso R
H352 H 0.5014 0.6755 0.1628 0.1179 1.0000 Uiso R
H353 H 0.6026 0.6200 0.1964 0.1179 1.0000 Uiso R
H361 H 0.5524 0.4397 0.4235 0.0851 1.0000 Uiso R
H362 H 0.4949 0.3857 0.3171 0.0851 1.0000 Uiso R
H371 H 0.5946 0.6379 0.4470 0.1095 1.0000 Uiso R
H372 H 0.5113 0.6906 0.3892 0.1095 1.0000 Uiso R
H373 H 0.6137 0.6447 0.3483 0.1095 1.0000 Uiso R
H381 H 0.1548 0.7633 0.3746 0.0707 1.0000 Uiso R
H382 H 0.2914 0.7408 0.3895 0.0707 1.0000 Uiso R
H391 H 0.2978 0.8064 0.5260 0.0724 1.0000 Uiso R
H392 H 0.1475 0.7799 0.5160 0.0724 1.0000 Uiso R
H401 H 0.2030 0.6745 0.5933 0.0732 1.0000 Uiso R
H402 H 0.3133 0.6621 0.5397 0.0732 1.0000 Uiso R
H411 H 0.0514 0.5977 0.4778 0.0616 1.0000 Uiso R
H412 H 0.1586 0.5422 0.4653 0.0616 1.0000 Uiso R
H1021 H 0.2252 0.1402 0.6855 0.2156 1.0000 Uiso R
H1022 H 0.1633 0.0331 0.6509 0.2156 1.0000 Uiso R
H1031 H 0.2370 0.1612 0.5507 0.1956 1.0000 Uiso R
H1032 H 0.1697 0.0553 0.5137 0.1956 1.0000 Uiso R
H1041 H 0.4074 0.1195 0.6055 0.3265 1.0000 Uiso R
H1042 H 0.3395 0.0149 0.5628 0.3265 1.0000 Uiso R
H1051 H 0.4808 0.0725 0.4800 0.3117 1.0000 Uiso R
H1052 H 0.4077 0.1521 0.4672 0.3117 1.0000 Uiso R
H1053 H 0.3398 0.0475 0.4246 0.3117 1.0000 Uiso R
H1011 H 0.0205 0.1092 0.6904 0.2021 1.0000 Uiso R
H1012 H 0.0516 0.1776 0.6239 0.2021 1.0000 Uiso R
H1013 H -0.0130 0.0714 0.5861 0.2021 1.0000 Uiso R

loop_
_atom_site_aniso_label
_atom_site_aniso_U_11
_atom_site_aniso_U_22
_atom_site_aniso_U_33
_atom_site_aniso_U_23
_atom_site_aniso_U_13
_atom_site_aniso_U_12
Sm1 0.02117(7) 0.02710(8) 0.03505(9) 0.00890(6) 0.00296(5) 0.00416(5)
O1 0.0374(13) 0.0498(15) 0.0374(13) -0.0024(11) 0.0008(10) 0.0200(11)
O2 0.0245(10) 0.0349(12) 0.0382(12) 0.0143(10) 0.0034(9) 0.0058(9)
O3 0.0241(10) 0.0306(11) 0.0421(13) 0.0104(10) -0.0009(9) 0.0029(9)
O4 0.0547(15) 0.0329(12) 0.0344(13) 0.0075(10) 0.0049(11) 0.0077(11)
N1 0.0243(12) 0.0228(12) 0.0355(14) 0.0091(10) 0.0054(10) 0.0052(10)
N2 0.0266(14) 0.0429(17) 0.070(2) 0.0217(16) 0.0114(14) 0.0109(12)
Si1 0.0299(5) 0.0752(8) 0.0729(8) 0.0362(7) 0.0120(5) 0.0192(5)
Si2 0.0295(5) 0.0535(7) 0.0679(8) 0.0050(6) 0.0074(5) 0.0114(5)
C1 0.047(2) 0.045(2) 0.049(2) 0.0046(17) -0.0029(17) 0.0083(17)
C2 0.0306(16) 0.0396(18) 0.0364(18) 0.0057(14) -0.0061(13) 0.0071(14)
C3 0.069(3) 0.038(2) 0.046(2) 0.0014(17) 0.007(2) 0.0148(19)
C4 0.0273(14) 0.0253(14) 0.0298(15) 0.0071(12) 0.0030(12) 0.0050(12)
C5 0.0254(14) 0.0309(16) 0.0293(15) 0.0070(12) 0.0029(12) -0.0005(12)
C6 0.0353(16) 0.0261(15) 0.0326(16) 0.0114(13) 0.0065(13) 0.0034(12)
C7 0.0341(16) 0.0219(14) 0.0312(16) 0.0070(12) 0.0054(13) 0.0071(12)
C8 0.0298(15) 0.0277(15) 0.0345(16) 0.0085(13) 0.0074(13) 0.0083(12)
C9 0.0278(14) 0.0239(14) 0.0308(15) 0.0073(12) 0.0079(12) 0.0056(11)
C10 0.0255(14) 0.0260(15) 0.0397(17) 0.0108(13) 0.0095(13) 0.0075(12)
C11 0.0284(16) 0.0388(18) 0.047(2) 0.0211(16) 0.0028(14) -0.0011(13)
C12 0.0362(19) 0.048(2) 0.062(3) 0.0262(19) 0.0034(17) -0.0084(16)
C13 0.0343(18) 0.056(2) 0.065(3) 0.024(2) 0.0173(18) 0.0084(17)
C14 0.0355(19) 0.065(3) 0.055(2) 0.029(2) -0.0113(17) -0.0153(18)
C15 0.0413(18) 0.0293(16) 0.0425(19) 0.0150(14) 0.0096(15) 0.0110(14)
C16 0.0393(18) 0.043(2) 0.053(2) 0.0218(17) 0.0077(16) 0.0189(16)
C17 0.055(2) 0.057(2) 0.047(2) 0.0252(19) 0.0106(18) 0.0242(19)
C18 0.056(2) 0.0295(18) 0.067(3) 0.0127(18) 0.010(2) 0.0150(17)
C19 0.0242(14) 0.0268(15) 0.0327(16) 0.0083(12) 0.0031(12) 0.0018(11)
C20 0.0260(14) 0.0265(15) 0.0337(16) 0.0081(12) 0.0039(12) 0.0064(12)
C21 0.0318(15) 0.0245(15) 0.0333(16) 0.0064(12) 0.0035(13) 0.0055(12)
C22 0.0279(15) 0.0283(15) 0.0294(15) 0.0077(12) 0.0052(12) 0.0008(12)
C23 0.0244(14) 0.0276(15) 0.0374(17) 0.0101(13) 0.0050(12) 0.0047(12)
C24 0.0259(14) 0.0272(15) 0.0398(17) 0.0114(13) 0.0055(13) 0.0050(12)
C25 0.0252(14) 0.0282(17) 0.051(2) 0.0160(15) 0.0111(14) 0.0075(13)
C26 0.0304(16) 0.0321(17) 0.0426(19) 0.0137(14) 0.0011(14) 0.0096(13)
C27 0.044(2) 0.037(2) 0.067(3) 0.0170(18) -0.0040(18) 0.0139(16)
C28 0.0412(19) 0.046(2) 0.045(2) 0.0131(17) -0.0043(16) 0.0099(16)
C29 0.0366(19) 0.055(2) 0.062(3) 0.019(2) 0.0117(17) 0.0219(17)
C30 0.0274(15) 0.0289(16) 0.0397(18) 0.0082(13) 0.0060(13) 0.0004(12)
C31 0.044(2) 0.036(2) 0.074(3) 0.0206(19) -0.003(2) -0.0048(16)
C32 0.061(3) 0.067(3) 0.045(2) 0.012(2) -0.007(2) -0.021(2)
C33 0.040(2) 0.047(2) 0.111(4) 0.003(2) 0.026(2) 0.0006(18)
C34 0.077(4) 0.126(5) 0.073(4) 0.017(3) 0.021(3) 0.058(4)
C35 0.043(3) 0.137(6) 0.114(5) 0.085(4) 0.016(3) 0.008(3)
C36 0.073(3) 0.092(4) 0.051(3) 0.019(2) 0.009(2) 0.046(3)
C37 0.061(3) 0.079(4) 0.125(5) -0.003(4) -0.029(3) -0.013(3)
C38 0.088(3) 0.034(2) 0.047(2) 0.0028(18) 0.002(2) -0.001(2)
C39 0.081(3) 0.052(3) 0.041(2) -0.0038(19) 0.008(2) 0.009(2)
C40 0.082(3) 0.068(3) 0.033(2) 0.0057(19) 0.009(2) 0.026(2)
C41 0.067(3) 0.047(2) 0.041(2) 0.0155(17) 0.0230(19) 0.0172(19)
C101 0.275(15) 0.127(8) 0.108(7) -0.018(6) -0.019(8) 0.105(9)
C102 0.238(15) 0.188(12) 0.127(9) 0.080(8) 0.022(9) 0.058(11)
C103 0.220(13) 0.150(9) 0.113(7) 0.040(6) -0.006(8) 0.078(9)
C104 0.169(12) 0.259(17) 0.38(2) 0.240(18) 0.090(14) 0.083(12)
C105 0.242(17) 0.30(2) 0.30(2) 0.172(18) 0.118(16) 0.127(16)

loop_
_atom_type_symbol
_atom_type_scat_dispersion_real
_atom_type_scat_dispersion_imag
_atom_type_scat_Cromer_Mann_a1
_atom_type_scat_Cromer_Mann_b1
_atom_type_scat_Cromer_Mann_a2
_atom_type_scat_Cromer_Mann_b2
_atom_type_scat_Cromer_Mann_a3
_atom_type_scat_Cromer_Mann_b3
_atom_type_scat_Cromer_Mann_a4
_atom_type_scat_Cromer_Mann_b4
_atom_type_scat_Cromer_Mann_c
_atom_type_scat_source
C 0.0033 0.0016 2.3100 20.8439 1.0200 10.2075 1.5886 0.5687 0.8650 51.6512 0.2156 'International Tables Vol C 4.2.6.8 and 6.1.1.4'
H 0.0000 0.0000 0.4930 10.5109 0.3229 26.1257 0.1402 3.1424 0.0408 57.7998 0.0030 'International Tables Vol C 4.2.6.8 and 6.1.1.4'
N 0.0061 0.0033 12.2126 0.0057 3.1322 9.8933 2.0125 28.9975 1.1663 0.5826 -11.5290 'International Tables Vol C 4.2.6.8 and 6.1.1.4'
O 0.0106 0.0060 3.0485 13.2771 2.2868 5.7011 1.5463 0.3239 0.8670 32.9089 0.2508 'International Tables Vol C 4.2.6.8 and 6.1.1.4'
Si 0.0817 0.0704 6.2915 2.4386 3.0353 32.3337 1.9891 0.6785 1.5410 81.6937 1.1407 'International Tables Vol C 4.2.6.8 and 6.1.1.4'
Sm -0.1638 3.4418 24.0042 2.4727 19.4258 0.1965 13.4396 14.3996 2.8960 128.0070 2.2096 'International Tables Vol C 4.2.6.8 and 6.1.1.4'

loop_
_geom_angle_atom_site_label_1
_geom_angle_atom_site_label_2
_geom_angle_atom_site_label_3
_geom_angle
_geom_angle_publ_flag
O1 Sm1 O2 95.39(9) yes
O1 Sm1 O3 84.76(9) yes
O2 Sm1 O3 150.50(8) yes
O1 Sm1 O4 153.21(8) yes
O2 Sm1 O4 82.35(8) yes
O3 Sm1 O4 84.48(8) yes
O1 Sm1 N1 65.96(8) yes
O2 Sm1 N1 75.50(8) yes
O3 Sm1 N1 77.73(8) yes
O4 Sm1 N1 87.78(9) yes
O1 Sm1 N2 98.01(10) yes
O2 Sm1 N2 103.51(9) yes
O3 Sm1 N2 105.68(9) yes
O4 Sm1 N2 108.51(11) yes
N1 Sm1 N2 163.52(10) yes
O1 Sm1 Si1 78.79(6) yes
O2 Sm1 Si1 89.22(6) yes
O3 Sm1 Si1 119.52(6) yes
O4 Sm1 Si1 127.68(7) yes
N1 Sm1 Si1 139.51(6) yes
N2 Sm1 Si1 25.19(9) yes
Sm1 O1 C1 121.4(2) yes
Sm1 O1 C3 120.2(2) yes
C1 O1 C3 106.7(3) yes
Sm1 O2 C4 145.89(19) yes
Sm1 O3 C19 136.22(19) yes
Sm1 O4 C38 122.0(2) yes
Sm1 O4 C41 125.9(2) yes
C38 O4 C41 108.7(3) yes
Sm1 N1 C2 110.85(19) yes
Sm1 N1 C10 106.88(17) yes
C2 N1 C10 110.3(2) yes
Sm1 N1 C25 110.16(17) yes
C2 N1 C25 113.1(3) yes
C10 N1 C25 105.2(2) yes
Sm1 N2 Si1 118.84(17) yes
Sm1 N2 Si2 110.97(17) yes
Si1 N2 Si2 129.55(18) yes
N2 Si1 Sm1 35.96(10) yes
N2 Si1 C34 113.9(2) yes
Sm1 Si1 C34 127.2(2) yes
N2 Si1 C35 113.5(3) yes
Sm1 Si1 C35 123.4(2) yes
C34 Si1 C35 107.9(3) yes
N2 Si1 H1 106.0(18) no
Sm1 Si1 H1 70.1(18) no
C34 Si1 H1 109.4(18) no
C35 Si1 H1 105.8(18) no
N2 Si2 C36 117.0(2) yes
N2 Si2 C37 115.2(3) yes
C36 Si2 C37 107.2(3) yes
N2 Si2 H2 103(2) no
C36 Si2 H2 108(2) no
C37 Si2 H2 106(2) no
O1 C1 C2 108.3(3) yes
O1 C1 H11 109.7 no
C2 C1 H11 110.0 no
O1 C1 H12 109.7 no
C2 C1 H12 109.7 no
H11 C1 H12 109.5 no
C1 C2 N1 114.4(3) yes
C1 C2 H21 108.1 no
N1 C2 H21 108.1 no
C1 C2 H22 108.5 no
N1 C2 H22 108.1 no
H21 C2 H22 109.5 no
O1 C3 H31 109.6 no
O1 C3 H32 109.5 no
H31 C3 H32 109.5 no
O1 C3 H33 109.3 no
H31 C3 H33 109.5 no
H32 C3 H33 109.5 no
O2 C4 C5 122.7(3) yes
O2 C4 C9 118.8(3) yes
C5 C4 C9 118.5(3) yes
C4 C5 C6 118.0(3) yes
C4 C5 C11 120.9(3) yes
C6 C5 C11 121.1(3) yes
C5 C6 C7 124.3(3) yes
C5 C6 H61 117.9 no
C7 C6 H61 117.8 no
C6 C7 C8 116.7(3) yes
C6 C7 C15 120.0(3) yes
C8 C7 C15 123.3(3) yes
C7 C8 C9 121.5(3) yes
C7 C8 H81 119.2 no
C9 C8 H81 119.3 no
C4 C9 C8 120.9(3) yes
C4 C9 C10 120.3(3) yes
C8 C9 C10 118.3(3) yes
C9 C10 N1 118.1(3) yes
C9 C10 H101 107.2 no
N1 C10 H101 107.2 no
C9 C10 H102 107.3 no
N1 C10 H102 107.4 no
H101 C10 H102 109.5 no
C5 C11 C12 112.0(3) yes
C5 C11 C13 110.1(3) yes
C12 C11 C13 107.2(3) yes
C5 C11 C14 110.4(3) yes
C12 C11 C14 107.3(3) yes
C13 C11 C14 109.8(3) yes
C11 C12 H121 109.7 no
C11 C12 H122 109.2 no
H121 C12 H122 109.5 no
C11 C12 H123 109.5 no
H121 C12 H123 109.5 no
H122 C12 H123 109.5 no
C11 C13 H131 109.5 no
C11 C13 H132 109.4 no
H131 C13 H132 109.5 no
C11 C13 H133 109.5 no
H131 C13 H133 109.5 no
H132 C13 H133 109.5 no
C11 C14 H141 109.7 no
C11 C14 H142 108.9 no
H141 C14 H142 109.5 no
C11 C14 H143 109.8 no
H141 C14 H143 109.5 no
H142 C14 H143 109.5 no
C7 C15 C16 112.3(3) yes
C7 C15 C17 109.4(3) yes
C16 C15 C17 108.2(3) yes
C7 C15 C18 109.5(3) yes
C16 C15 C18 108.1(3) yes
C17 C15 C18 109.2(3) yes
C15 C16 H161 109.5 no
C15 C16 H162 109.5 no
H161 C16 H162 109.5 no
C15 C16 H163 109.4 no
H161 C16 H163 109.5 no
H162 C16 H163 109.5 no
C15 C17 H171 109.6 no
C15 C17 H172 109.4 no
H171 C17 H172 109.5 no
C15 C17 H173 109.4 no
H171 C17 H173 109.5 no
H172 C17 H173 109.5 no
C15 C18 H181 109.6 no
C15 C18 H182 109.4 no
H181 C18 H182 109.5 no
C15 C18 H183 109.3 no
H181 C18 H183 109.5 no
H182 C18 H183 109.5 no
O3 C19 C20 121.9(3) yes
O3 C19 C24 118.6(3) yes
C20 C19 C24 119.5(3) yes
C19 C20 C21 117.1(3) yes
C19 C20 C26 121.6(3) yes
C21 C20 C26 121.2(3) yes
C20 C21 C22 124.5(3) yes
C20 C21 H211 117.7 no
C22 C21 H211 117.8 no
C21 C22 C23 116.7(3) yes
C21 C22 C30 122.8(3) yes
C23 C22 C30 120.5(3) yes
C22 C23 C24 121.8(3) yes
C22 C23 H231 119.1 no
C24 C23 H231 119.1 no
C19 C24 C23 120.4(3) yes
C19 C24 C25 119.9(3) yes
C23 C24 C25 119.4(3) yes
C24 C25 N1 118.3(3) yes
C24 C25 H251 107.0 no
N1 C25 H251 107.1 no
C24 C25 H252 107.4 no
N1 C25 H252 107.4 no
H251 C25 H252 109.5 no
C20 C26 C27 112.8(3) yes
C20 C26 C28 110.1(3) yes
C27 C26 C28 107.3(3) yes
C20 C26 C29 110.1(3) yes
C27 C26 C29 107.1(3) yes
C28 C26 C29 109.4(3) yes
C26 C27 H271 109.5 no
C26 C27 H272 109.5 no
H271 C27 H272 109.5 no
C26 C27 H273 109.4 no
H271 C27 H273 109.5 no
H272 C27 H273 109.5 no
C26 C28 H281 109.4 no
C26 C28 H282 109.5 no
H281 C28 H282 109.5 no
C26 C28 H283 109.5 no
H281 C28 H283 109.5 no
H282 C28 H283 109.5 no
C26 C29 H291 109.7 no
C26 C29 H292 109.4 no
H291 C29 H292 109.5 no
C26 C29 H293 109.4 no
H291 C29 H293 109.5 no
H292 C29 H293 109.5 no
C22 C30 C31 112.2(3) yes
C22 C30 C32 109.4(3) yes
C31 C30 C32 108.5(3) yes
C22 C30 C33 110.9(3) yes
C31 C30 C33 106.5(3) yes
C32 C30 C33 109.2(4) yes
C30 C31 H311 109.6 no
C30 C31 H312 109.5 no
H311 C31 H312 109.5 no
C30 C31 H313 109.3 no
H311 C31 H313 109.5 no
H312 C31 H313 109.5 no
C30 C32 H321 109.8 no
C30 C32 H322 109.6 no
H321 C32 H322 109.5 no
C30 C32 H323 109.0 no
H321 C32 H323 109.5 no
H322 C32 H323 109.5 no
C30 C33 H331 109.6 no
C30 C33 H332 109.0 no
H331 C33 H332 109.5 no
C30 C33 H333 109.8 no
H331 C33 H333 109.5 no
H332 C33 H333 109.5 no
Si1 C34 H341 109.7 no
Si1 C34 H342 109.8 no
H341 C34 H342 109.5 no
Si1 C34 H343 108.9 no
H341 C34 H343 109.5 no
H342 C34 H343 109.5 no
Si1 C35 H351 110.1 no
Si1 C35 H352 108.8 no
H351 C35 H352 109.5 no
Si1 C35 H353 109.6 no
H351 C35 H353 109.5 no
H352 C35 H353 109.5 no
Si2 C36 H361 120.1 no
Si2 C36 H362 119.9 no
H361 C36 H362 120.0 no
Si2 C37 H371 110.0 no
Si2 C37 H372 109.0 no
H371 C37 H372 109.5 no
Si2 C37 H373 109.3 no
H371 C37 H373 109.5 no
H372 C37 H373 109.5 no
O4 C38 C39 106.2(3) yes
O4 C38 H381 110.1 no
C39 C38 H381 110.8 no
O4 C38 H382 110.1 no
C39 C38 H382 110.2 no
H381 C38 H382 109.5 no
C38 C39 C40 103.4(4) yes
C38 C39 H391 111.2 no
C40 C39 H391 111.4 no
C38 C39 H392 110.7 no
C40 C39 H392 110.6 no
H391 C39 H392 109.5 no
C39 C40 C41 102.3(3) yes
C39 C40 H401 111.6 no
C41 C40 H401 111.6 no
C39 C40 H402 110.7 no
C41 C40 H402 110.9 no
H401 C40 H402 109.5 no
C40 C41 O4 104.5(3) yes
C40 C41 H411 110.5 no
O4 C41 H411 110.8 no
C40 C41 H412 110.9 no
O4 C41 H412 110.6 no
H411 C41 H412 109.5 no
C102 C101 H1011 109.3 no
C102 C101 H1012 109.9 no
H1011 C101 H1012 109.5 no
C102 C101 H1013 109.1 no
H1011 C101 H1013 109.5 no
H1012 C101 H1013 109.5 no
C101 C102 C103 119.9(10) yes
C101 C102 H1021 105.1 no
C103 C102 H1021 106.2 no
C101 C102 H1022 107.8 no
C103 C102 H1022 108.1 no
H1021 C102 H1022 109.5 no
C102 C103 C104 125.4(12) yes
C102 C103 H1031 106.6 no
C104 C103 H1031 105.3 no
C102 C103 H1032 104.7 no
C104 C103 H1032 104.8 no
H1031 C103 H1032 109.5 no
C103 C104 C105 119.6(13) yes
C103 C104 H1041 106.9 no
C105 C104 H1041 106.9 no
C103 C104 H1042 107.4 no
C105 C104 H1042 106.4 no
H1041 C104 H1042 109.5 no
C104 C105 H1051 110.9 no
C104 C105 H1052 108.5 no
H1051 C105 H1052 109.5 no
C104 C105 H1053 109.0 no
H1051 C105 H1053 109.5 no
H1052 C105 H1053 109.5 no

loop_
_geom_bond_atom_site_label_1
_geom_bond_atom_site_label_2
_geom_bond_distance
_geom_bond_publ_flag
Sm1 O1 2.510(2) yes
Sm1 O2 2.197(2) yes
Sm1 O3 2.204(2) yes
Sm1 O4 2.449(2) yes
Sm1 N1 2.618(2) yes
Sm1 N2 2.326(3) yes
Sm1 Si1 3.4691(12) yes
O1 C1 1.460(4) yes
O1 C3 1.440(5) yes
O2 C4 1.330(4) yes
O3 C19 1.338(4) yes
O4 C38 1.459(5) yes
O4 C41 1.459(4) yes
N1 C2 1.474(4) yes
N1 C10 1.502(4) yes
N1 C25 1.493(4) yes
N2 Si1 1.686(4) yes
N2 Si2 1.690(4) yes
Si1 C34 1.864(6) yes
Si1 C35 1.861(5) yes
Si1 H1 1.45(5) no
Si2 C36 1.850(5) yes
Si2 C37 1.866(5) yes
Si2 H2 1.38(6) no
C1 C2 1.488(5) yes
C1 H11 1.000 no
C1 H12 1.000 no
C2 H21 1.000 no
C2 H22 1.000 no
C3 H31 1.000 no
C3 H32 1.000 no
C3 H33 1.000 no
C4 C5 1.422(4) yes
C4 C9 1.412(4) yes
C5 C6 1.391(4) yes
C5 C11 1.542(4) yes
C6 C7 1.399(4) yes
C6 H61 1.000 no
C7 C8 1.391(4) yes
C7 C15 1.535(4) yes
C8 C9 1.395(4) yes
C8 H81 1.000 no
C9 C10 1.509(4) yes
C10 H101 1.000 no
C10 H102 1.000 no
C11 C12 1.542(5) yes
C11 C13 1.534(6) yes
C11 C14 1.536(5) yes
C12 H121 1.000 no
C12 H122 1.000 no
C12 H123 1.000 no
C13 H131 1.000 no
C13 H132 1.000 no
C13 H133 1.000 no
C14 H141 1.000 no
C14 H142 1.000 no
C14 H143 1.000 no
C15 C16 1.534(5) yes
C15 C17 1.529(5) yes
C15 C18 1.533(5) yes
C16 H161 1.000 no
C16 H162 1.000 no
C16 H163 1.000 no
C17 H171 1.000 no
C17 H172 1.000 no
C17 H173 1.000 no
C18 H181 1.000 no
C18 H182 1.000 no
C18 H183 1.000 no
C19 C20 1.422(4) yes
C19 C24 1.409(4) yes
C20 C21 1.403(4) yes
C20 C26 1.533(4) yes
C21 C22 1.394(4) yes
C21 H211 1.000 no
C22 C23 1.392(4) yes
C22 C30 1.535(4) yes
C23 C24 1.397(4) yes
C23 H231 1.000 no
C24 C25 1.510(4) yes
C25 H251 1.000 no
C25 H252 1.000 no
C26 C27 1.528(5) yes
C26 C28 1.537(5) yes
C26 C29 1.541(5) yes
C27 H271 1.000 no
C27 H272 1.000 no
C27 H273 1.000 no
C28 H281 1.000 no
C28 H282 1.000 no
C28 H283 1.000 no
C29 H291 1.000 no
C29 H292 1.000 no
C29 H293 1.000 no
C30 C31 1.534(5) yes
C30 C32 1.518(5) yes
C30 C33 1.525(5) yes
C31 H311 1.000 no
C31 H312 1.000 no
C31 H313 1.000 no
C32 H321 1.000 no
C32 H322 1.000 no
C32 H323 1.000 no
C33 H331 1.000 no
C33 H332 1.000 no
C33 H333 1.000 no
C34 H341 1.000 no
C34 H342 1.000 no
C34 H343 1.000 no
C35 H351 1.000 no
C35 H352 1.000 no
C35 H353 1.000 no
C36 H361 1.000 no
C36 H362 1.000 no
C37 H371 1.000 no
C37 H372 1.000 no
C37 H373 1.000 no
C38 C39 1.491(6) yes
C38 H381 1.000 no
C38 H382 1.000 no
C39 C40 1.510(6) yes
C39 H391 1.000 no
C39 H392 1.000 no
C40 C41 1.504(6) yes
C40 H401 1.000 no
C40 H402 1.000 no
C41 H411 1.000 no
C41 H412 1.000 no
C101 C102 1.462(15) yes
C101 H1011 1.000 no
C101 H1012 1.000 no
C101 H1013 1.000 no
C102 C103 1.453(15) yes
C102 H1021 1.000 no
C102 H1022 1.000 no
C103 C104 1.419(16) yes
C103 H1031 1.000 no
C103 H1032 1.000 no
C104 C105 1.508(18) yes
C104 H1041 1.000 no
C104 H1042 1.000 no
C105 H1051 1.000 no
C105 H1052 1.000 no
C105 H1053 1.000 no
